data_7152518
loop_
_publ_author_name
'Son, Jung-Ho'
'Hoefelmeyer, James D.'

_publ_section_title
;
 1,2-Nucleophilic addition of 2-(picolyl)organoboranes to nitrile,
 aldehyde, ketone, and amide.
;
_journal_issue 33
_journal_name_full 'Organic &amp; biomolecular chemistry'
_journal_page_first 6656
_journal_page_last 6664
_journal_paper_doi 10.1039/c2ob25518a
_journal_volume 10
_journal_year 2012
_chemical_formula_moiety 'C25 H21 B Cl N O'
_chemical_formula_sum 'C25 H21 B Cl N O'
_chemical_formula_weight 397.69
_chemical_name_common diphenylboronpicoline-4chlorobenzaldehyde
_chemical_name_systematic
;
?
;
_space_group_IT_number 2
_symmetry_cell_setting triclinic
_symmetry_space_group_name_Hall '-P 1'
_symmetry_space_group_name_H-M 'P -1'
_atom_sites_solution_hydrogens geom
_atom_sites_solution_primary direct
_atom_sites_solution_secondary difmap
_audit_creation_method SHELXL-97
_cell_angle_alpha 95.7690(10)
_cell_angle_beta 105.9230(10)
_cell_angle_gamma 104.9040(10)
_cell_formula_units_Z 2
_cell_length_a 8.4273(8)
_cell_length_b 10.2028(9)
_cell_length_c 12.7409(12)
_cell_measurement_reflns_used 5368
_cell_measurement_temperature 100(2)
_cell_measurement_theta_max 25.33
_cell_measurement_theta_min 2.44
_cell_volume 1000.62(16)
_computing_cell_refinement 'Bruker SMART'
_computing_data_collection 'Bruker SMART'
_computing_data_reduction 'Bruker SAINT'
_computing_molecular_graphics 'Bruker SHELXTL'
_computing_publication_material 'Bruker SHELXTL'
_computing_structure_refinement 'Bruker SHELXTL'
_computing_structure_solution 'Bruker SHELXTL'
_diffrn_ambient_temperature 100(2)
_diffrn_measured_fraction_theta_full 0.998
_diffrn_measured_fraction_theta_max 0.998
_diffrn_measurement_device_type 'CCD area detector'
_diffrn_measurement_method 'phi and omega scans'
_diffrn_radiation_monochromator graphite
_diffrn_radiation_source 'fine-focus sealed tube'
_diffrn_radiation_type MoK\a
_diffrn_radiation_wavelength 0.71073
_diffrn_reflns_av_R_equivalents 0.0261
_diffrn_reflns_av_sigmaI/netI 0.0311
_diffrn_reflns_limit_h_max 10
_diffrn_reflns_limit_h_min -10
_diffrn_reflns_limit_k_max 12
_diffrn_reflns_limit_k_min -12
_diffrn_reflns_limit_l_max 15
_diffrn_reflns_limit_l_min -15
_diffrn_reflns_number 10160
_diffrn_reflns_theta_full 25.35
_diffrn_reflns_theta_max 25.35
_diffrn_reflns_theta_min 1.69
_exptl_absorpt_coefficient_mu 0.207
_exptl_absorpt_correction_T_max 0.9776
_exptl_absorpt_correction_T_min 0.9143
_exptl_absorpt_correction_type multi-scan
_exptl_absorpt_process_details 'SADABS (Bruker, 2003)'
_exptl_crystal_colour colorless
_exptl_crystal_density_diffrn 1.320
_exptl_crystal_density_method 'not measured'
_exptl_crystal_description plate
_exptl_crystal_F_000 416
_exptl_crystal_size_max 0.44
_exptl_crystal_size_mid 0.38
_exptl_crystal_size_min 0.11
_refine_diff_density_max 0.630
_refine_diff_density_min -0.516
_refine_diff_density_rms 0.047
_refine_ls_extinction_method none
_refine_ls_goodness_of_fit_ref 1.050
_refine_ls_hydrogen_treatment constr
_refine_ls_matrix_type full
_refine_ls_number_parameters 262
_refine_ls_number_reflns 3664
_refine_ls_number_restraints 0
_refine_ls_restrained_S_all 1.050
_refine_ls_R_factor_all 0.0558
_refine_ls_R_factor_gt 0.0434
_refine_ls_shift/su_max 0.000
_refine_ls_shift/su_mean 0.000
_refine_ls_structure_factor_coef Fsqd
_refine_ls_weighting_details 'calc w=1/[\s^2^(Fo^2^)+(0.0406P)^2^+0.7382P] where P=(Fo^2^+2Fc^2^)/3'
_refine_ls_weighting_scheme calc
_refine_ls_wR_factor_gt 0.1015
_refine_ls_wR_factor_ref 0.1085
_reflns_number_gt 2993
_reflns_number_total 3664
_reflns_threshold_expression >2sigma(I)
_cod_data_source_file c2ob25518a.txt
_cod_data_source_block 23
_cod_depositor_comments
;
The following automatic conversions were performed:

'_symmetry_cell_setting' value 'Triclinic' changed to 'triclinic'
according to /home/saulius/struct/CIF-dictionaries/cif_core.dic
dictionary named 'cif_core.dic' version 2.4.1 from 2010-06-29.

Automatic conversion script
Id: cif_fix_values 1891 2012-01-12 08:04:46Z andrius 
;
_cod_original_sg_symbol_H-M 'P-1 '
_cod_database_code 7152518

loop_
_symmetry_equiv_pos_as_xyz
'x, y, z'
'-x, -y, -z'

loop_
_atom_site_label
_atom_site_type_symbol
_atom_site_fract_x
_atom_site_fract_y
_atom_site_fract_z
_atom_site_U_iso_or_equiv
_atom_site_adp_type
_atom_site_occupancy
_atom_site_symmetry_multiplicity
_atom_site_calc_flag
_atom_site_refinement_flags
C2 C 0.5209(3) 0.7597(2) 0.45059(18) 0.0270(5) Uani 1 1 d .
H2 H 0.5122 0.8324 0.4994 0.032 Uiso 1 1 calc R
C3 C 0.6784(3) 0.7351(2) 0.4675(2) 0.0352(6) Uani 1 1 d .
H3 H 0.7763 0.7894 0.5273 0.042 Uiso 1 1 calc R
C4 C 0.6916(3) 0.6303(2) 0.3961(2) 0.0377(6) Uani 1 1 d .
H4 H 0.8000 0.6145 0.4032 0.045 Uiso 1 1 calc R
C5 C 0.5453(3) 0.5495(2) 0.3148(2) 0.0372(6) Uani 1 1 d .
H5 H 0.5510 0.4738 0.2676 0.045 Uiso 1 1 calc R
C6 C 0.3886(3) 0.5775(2) 0.30094(18) 0.0259(5) Uani 1 1 d .
C7 C 0.2270(3) 0.4822(2) 0.21713(18) 0.0301(5) Uani 1 1 d .
H7A H 0.1884 0.3982 0.2474 0.036 Uiso 1 1 calc R
H7B H 0.2544 0.4536 0.1493 0.036 Uiso 1 1 calc R
C8 C 0.0798(3) 0.5443(2) 0.18550(16) 0.0238(4) Uani 1 1 d .
H8 H 0.1095 0.6167 0.1409 0.029 Uiso 1 1 calc R
C9 C -0.0906(2) 0.4380(2) 0.11740(15) 0.0202(4) Uani 1 1 d .
C10 C -0.1016(3) 0.3104(2) 0.06066(16) 0.0226(4) Uani 1 1 d .
H10 H 0.0016 0.2866 0.0653 0.027 Uiso 1 1 calc R
C11 C -0.2590(3) 0.2170(2) -0.00248(16) 0.0222(4) Uani 1 1 d .
H11 H -0.2639 0.1306 -0.0411 0.027 Uiso 1 1 calc R
C12 C -0.4078(3) 0.2520(2) -0.00792(16) 0.0243(4) Uani 1 1 d .
C13 C -0.4019(3) 0.3773(2) 0.04797(18) 0.0298(5) Uani 1 1 d .
H13 H -0.5056 0.3999 0.0440 0.036 Uiso 1 1 calc R
C14 C -0.2435(3) 0.4696(2) 0.10986(17) 0.0262(5) Uani 1 1 d .
H14 H -0.2394 0.5560 0.1478 0.031 Uiso 1 1 calc R
C15 C 0.1755(2) 0.76744(19) 0.46536(15) 0.0185(4) Uani 1 1 d .
C16 C 0.1578(3) 0.6655(2) 0.53083(16) 0.0251(5) Uani 1 1 d .
H16 H 0.1622 0.5766 0.5039 0.030 Uiso 1 1 calc R
C17 C 0.1343(3) 0.6901(2) 0.63335(17) 0.0279(5) Uani 1 1 d .
H17 H 0.1219 0.6184 0.6754 0.033 Uiso 1 1 calc R
C18 C 0.1289(2) 0.8191(2) 0.67500(16) 0.0237(4) Uani 1 1 d .
H18 H 0.1142 0.8367 0.7458 0.028 Uiso 1 1 calc R
C19 C 0.1452(2) 0.9221(2) 0.61238(16) 0.0230(4) Uani 1 1 d .
H19 H 0.1412 1.0108 0.6400 0.028 Uiso 1 1 calc R
C20 C 0.1675(2) 0.8955(2) 0.50876(16) 0.0200(4) Uani 1 1 d .
H20 H 0.1777 0.9670 0.4664 0.024 Uiso 1 1 calc R
C21 C 0.2190(2) 0.85890(19) 0.27909(15) 0.0174(4) Uani 1 1 d .
C22 C 0.0690(2) 0.8795(2) 0.21120(16) 0.0203(4) Uani 1 1 d .
H22 H -0.0396 0.8147 0.2019 0.024 Uiso 1 1 calc R
C23 C 0.0733(3) 0.9913(2) 0.15696(16) 0.0229(4) Uani 1 1 d .
H23 H -0.0311 1.0014 0.1111 0.027 Uiso 1 1 calc R
C24 C 0.2302(3) 1.0882(2) 0.16988(16) 0.0234(4) Uani 1 1 d .
H24 H 0.2338 1.1653 0.1335 0.028 Uiso 1 1 calc R
C25 C 0.3809(3) 1.0713(2) 0.23623(17) 0.0240(4) Uani 1 1 d .
H25 H 0.4890 1.1370 0.2458 0.029 Uiso 1 1 calc R
C26 C 0.3740(2) 0.9579(2) 0.28905(16) 0.0216(4) Uani 1 1 d .
H26 H 0.4791 0.9475 0.3337 0.026 Uiso 1 1 calc R
B1 B 0.1985(3) 0.7301(2) 0.34543(18) 0.0177(5) Uani 1 1 d .
N1 N 0.37866(19) 0.68459(16) 0.36738(13) 0.0195(4) Uani 1 1 d .
Cl1 Cl -0.60713(7) 0.13704(6) -0.08747(5) 0.03794(18) Uani 1 1 d .
O1 O 0.05787(16) 0.60714(12) 0.28276(10) 0.0169(3) Uani 1 1 d .

loop_
_atom_site_aniso_label
_atom_site_aniso_U_11
_atom_site_aniso_U_22
_atom_site_aniso_U_33
_atom_site_aniso_U_23
_atom_site_aniso_U_13
_atom_site_aniso_U_12
C2 0.0218(10) 0.0195(10) 0.0331(12) 0.0043(9) -0.0004(9) 0.0049(8)
C3 0.0190(11) 0.0230(11) 0.0514(15) 0.0093(10) -0.0056(10) 0.0024(9)
C4 0.0184(11) 0.0239(12) 0.0695(17) 0.0118(11) 0.0076(11) 0.0093(9)
C5 0.0213(11) 0.0268(12) 0.0607(16) -0.0015(11) 0.0107(11) 0.0084(10)
C6 0.0182(10) 0.0222(11) 0.0355(12) 0.0002(9) 0.0081(9) 0.0055(8)
C7 0.0214(11) 0.0286(12) 0.0364(12) -0.0067(9) 0.0080(9) 0.0064(9)
C8 0.0216(10) 0.0237(11) 0.0242(10) -0.0017(8) 0.0073(8) 0.0059(9)
C9 0.0205(10) 0.0215(10) 0.0176(10) 0.0019(8) 0.0065(8) 0.0045(8)
C10 0.0212(10) 0.0245(11) 0.0222(10) 0.0012(8) 0.0074(8) 0.0075(9)
C11 0.0252(11) 0.0202(10) 0.0184(10) -0.0009(8) 0.0068(8) 0.0033(8)
C12 0.0203(10) 0.0247(11) 0.0208(10) -0.0010(8) 0.0027(8) 0.0005(8)
C13 0.0193(10) 0.0297(12) 0.0357(12) -0.0021(9) 0.0033(9) 0.0082(9)
C14 0.0247(11) 0.0211(10) 0.0294(11) -0.0029(9) 0.0054(9) 0.0072(9)
C15 0.0130(9) 0.0176(10) 0.0189(9) 0.0007(8) -0.0003(7) 0.0011(8)
C16 0.0323(11) 0.0169(10) 0.0225(10) 0.0010(8) 0.0038(9) 0.0073(9)
C17 0.0345(12) 0.0235(11) 0.0218(11) 0.0064(8) 0.0046(9) 0.0058(9)
C18 0.0197(10) 0.0300(11) 0.0175(10) 0.0015(8) 0.0033(8) 0.0044(9)
C19 0.0194(10) 0.0209(10) 0.0248(10) -0.0033(8) 0.0042(8) 0.0050(8)
C20 0.0173(9) 0.0176(10) 0.0229(10) 0.0035(8) 0.0047(8) 0.0035(8)
C21 0.0177(9) 0.0163(9) 0.0173(9) -0.0017(7) 0.0057(7) 0.0051(8)
C22 0.0170(10) 0.0191(10) 0.0251(10) 0.0038(8) 0.0077(8) 0.0048(8)
C23 0.0210(10) 0.0244(11) 0.0258(10) 0.0046(8) 0.0077(8) 0.0109(9)
C24 0.0315(11) 0.0172(10) 0.0262(11) 0.0054(8) 0.0126(9) 0.0107(9)
C25 0.0218(10) 0.0175(10) 0.0287(11) -0.0002(8) 0.0082(9) 0.0005(8)
C26 0.0189(10) 0.0209(10) 0.0213(10) 0.0012(8) 0.0024(8) 0.0051(8)
B1 0.0137(10) 0.0161(11) 0.0219(11) 0.0019(9) 0.0033(9) 0.0049(9)
N1 0.0148(8) 0.0152(8) 0.0257(9) 0.0045(7) 0.0024(7) 0.0036(7)
Cl1 0.0209(3) 0.0352(3) 0.0422(3) -0.0118(2) 0.0019(2) -0.0023(2)
O1 0.0157(7) 0.0149(7) 0.0182(7) -0.0012(5) 0.0046(5) 0.0037(5)

loop_
_atom_type_symbol
_atom_type_description
_atom_type_scat_dispersion_real
_atom_type_scat_dispersion_imag
_atom_type_scat_source
C C 0.0033 0.0016 'International Tables Vol C Tables 4.2.6.8 and 6.1.1.4'
H H 0.0000 0.0000 'International Tables Vol C Tables 4.2.6.8 and 6.1.1.4'
B B 0.0013 0.0007 'International Tables Vol C Tables 4.2.6.8 and 6.1.1.4'
N N 0.0061 0.0033 'International Tables Vol C Tables 4.2.6.8 and 6.1.1.4'
Cl Cl 0.1484 0.1585 'International Tables Vol C Tables 4.2.6.8 and 6.1.1.4'
O O 0.0106 0.0060 'International Tables Vol C Tables 4.2.6.8 and 6.1.1.4'

loop_
_geom_angle_atom_site_label_1
_geom_angle_atom_site_label_2
_geom_angle_atom_site_label_3
_geom_angle
N1 C2 C3 122.5(2)
N1 C2 H2 118.8
C3 C2 H2 118.8
C2 C3 C4 118.8(2)
C2 C3 H3 120.6
C4 C3 H3 120.6
C5 C4 C3 118.7(2)
C5 C4 H4 120.6
C3 C4 H4 120.6
C4 C5 C6 120.5(2)
C4 C5 H5 119.8
C6 C5 H5 119.8
N1 C6 C5 120.37(19)
N1 C6 C7 119.57(17)
C5 C6 C7 119.92(19)
C6 C7 C8 114.22(17)
C6 C7 H7A 108.7
C8 C7 H7A 108.7
C6 C7 H7B 108.7
C8 C7 H7B 108.7
H7A C7 H7B 107.6
O1 C8 C7 109.63(16)
O1 C8 C9 108.50(15)
C7 C8 C9 112.76(16)
O1 C8 H8 108.6
C7 C8 H8 108.6
C9 C8 H8 108.6
C14 C9 C10 117.81(18)
C14 C9 C8 118.83(17)
C10 C9 C8 123.36(17)
C11 C10 C9 121.88(18)
C11 C10 H10 119.1
C9 C10 H10 119.1
C12 C11 C10 118.58(18)
C12 C11 H11 120.7
C10 C11 H11 120.7
C11 C12 C13 121.10(18)
C11 C12 Cl1 119.52(16)
C13 C12 Cl1 119.37(16)
C12 C13 C14 119.47(19)
C12 C13 H13 120.3
C14 C13 H13 120.3
C13 C14 C9 121.15(19)
C13 C14 H14 119.4
C9 C14 H14 119.4
C20 C15 C16 116.50(18)
C20 C15 B1 124.22(17)
C16 C15 B1 119.26(17)
C17 C16 C15 122.09(19)
C17 C16 H16 119.0
C15 C16 H16 119.0
C16 C17 C18 120.12(19)
C16 C17 H17 119.9
C18 C17 H17 119.9
C19 C18 C17 119.33(18)
C19 C18 H18 120.3
C17 C18 H18 120.3
C18 C19 C20 119.92(18)
C18 C19 H19 120.0
C20 C19 H19 120.0
C15 C20 C19 122.03(18)
C15 C20 H20 119.0
C19 C20 H20 119.0
C26 C21 C22 115.82(17)
C26 C21 B1 125.66(17)
C22 C21 B1 118.38(16)
C23 C22 C21 122.41(18)
C23 C22 H22 118.8
C21 C22 H22 118.8
C24 C23 C22 119.96(18)
C24 C23 H23 120.0
C22 C23 H23 120.0
C25 C24 C23 119.28(18)
C25 C24 H24 120.4
C23 C24 H24 120.4
C24 C25 C26 119.89(19)
C24 C25 H25 120.1
C26 C25 H25 120.1
C25 C26 C21 122.64(18)
C25 C26 H26 118.7
C21 C26 H26 118.7
O1 B1 C15 108.24(15)
O1 B1 C21 113.82(15)
C15 B1 C21 113.86(15)
O1 B1 N1 106.04(14)
C15 B1 N1 106.87(15)
C21 B1 N1 107.50(15)
C2 N1 C6 118.93(17)
C2 N1 B1 119.43(16)
C6 N1 B1 121.59(15)
C8 O1 B1 114.85(14)

loop_
_geom_bond_atom_site_label_1
_geom_bond_atom_site_label_2
_geom_bond_distance
C2 N1 1.347(2)
C2 C3 1.377(3)
C2 H2 0.9500
C3 C4 1.380(3)
C3 H3 0.9500
C4 C5 1.370(3)
C4 H4 0.9500
C5 C6 1.390(3)
C5 H5 0.9500
C6 N1 1.348(3)
C6 C7 1.501(3)
C7 C8 1.511(3)
C7 H7A 0.9900
C7 H7B 0.9900
C8 O1 1.417(2)
C8 C9 1.522(3)
C8 H8 1.0000
C9 C14 1.387(3)
C9 C10 1.393(3)
C10 C11 1.388(3)
C10 H10 0.9500
C11 C12 1.375(3)
C11 H11 0.9500
C12 C13 1.381(3)
C12 Cl1 1.743(2)
C13 C14 1.384(3)
C13 H13 0.9500
C14 H14 0.9500
C15 C20 1.392(3)
C15 C16 1.401(3)
C15 B1 1.613(3)
C16 C17 1.382(3)
C16 H16 0.9500
C17 C18 1.386(3)
C17 H17 0.9500
C18 C19 1.383(3)
C18 H18 0.9500
C19 C20 1.394(3)
C19 H19 0.9500
C20 H20 0.9500
C21 C26 1.396(3)
C21 C22 1.402(3)
C21 B1 1.630(3)
C22 C23 1.389(3)
C22 H22 0.9500
C23 C24 1.389(3)
C23 H23 0.9500
C24 C25 1.382(3)
C24 H24 0.9500
C25 C26 1.392(3)
C25 H25 0.9500
C26 H26 0.9500
B1 O1 1.460(2)
B1 N1 1.660(3)
